data_1569735
loop_
_publ_author_name
'Yamaguchi, Kohei'
'Uemura, Yuya'
'Sugimoto, Hideki'
'Ito, Rin'
'Morimoto, Yuma'
'Itoh, Shinobu'

_publ_section_title
;
 Mechanistic studies on catalytic alkane oxidation by Murahashi's
 O2/copper(ii)/aldehyde system
;
_journal_issue 20
_journal_name_full 'Catalysis Science &amp; Technology'
_journal_page_first 5859
_journal_page_last 5867
_journal_paper_doi 10.1039/D3CY00944K
_journal_volume 13
_journal_year 2023
_chemical_formula_moiety 'C14 H33 Cu N5, 2(Cl O4)'
_chemical_formula_sum 'C14 H33 Cl2 Cu N5 O8'
_chemical_formula_weight 533.89
_space_group_crystal_system monoclinic
_space_group_IT_number 14
_space_group_name_Hall '-P 2yn'
_space_group_name_H-M_alt 'P 1 21/n 1'
_atom_sites_solution_hydrogens geom
_atom_sites_solution_primary dual
_audit_creation_date 2023-05-12
_audit_creation_method
;
Olex2 1.2
(compiled 2018.05.29 svn.r3508 for OlexSys, GUI svn.r5506)
;
_audit_update_record
;
2023-05-15 deposited with the CCDC.	2023-07-18 downloaded from the CCDC.
;
_cell_angle_alpha 90
_cell_angle_beta 91.303(6)
_cell_angle_gamma 90
_cell_formula_units_Z 4
_cell_length_a 9.7458(9)
_cell_length_b 15.2404(14)
_cell_length_c 15.8334(14)
_cell_measurement_reflns_used 22294
_cell_measurement_temperature 293
_cell_measurement_theta_max 55.00
_cell_measurement_theta_min 3.71
_cell_volume 2351.1(4)
_computing_molecular_graphics 'Olex2 (Dolomanov et al., 2009)'
_computing_publication_material 'Olex2 (Dolomanov et al., 2009)'
_computing_structure_refinement 'ShelXL (Sheldrick, 2015)'
_computing_structure_solution 'ShelXT (Sheldrick, 2015)'
_diffrn_ambient_temperature 293
_diffrn_detector 'Image Plate'
_diffrn_detector_type 'Rigaku IP'
_diffrn_measured_fraction_theta_full 1.000
_diffrn_measured_fraction_theta_max 0.999
_diffrn_measurement_device 'four-circle diffractometer'
_diffrn_radiation_monochromator graphite
_diffrn_radiation_probe x-ray
_diffrn_radiation_type MoK\a
_diffrn_radiation_wavelength 0.71075
_diffrn_reflns_av_R_equivalents 0.0305
_diffrn_reflns_av_unetI/netI 0.0258
_diffrn_reflns_Laue_measured_fraction_full 1.000
_diffrn_reflns_Laue_measured_fraction_max 0.999
_diffrn_reflns_limit_h_max 12
_diffrn_reflns_limit_h_min -12
_diffrn_reflns_limit_k_max 19
_diffrn_reflns_limit_k_min -19
_diffrn_reflns_limit_l_max 20
_diffrn_reflns_limit_l_min -18
_diffrn_reflns_number 22294
_diffrn_reflns_point_group_measured_fraction_full 1.000
_diffrn_reflns_point_group_measured_fraction_max 0.999
_diffrn_reflns_theta_full 25.242
_diffrn_reflns_theta_max 27.482
_diffrn_reflns_theta_min 1.855
_diffrn_source_target Mo
_exptl_absorpt_coefficient_mu 1.204
_exptl_absorpt_correction_type multi-scan
_exptl_crystal_colour 'clear light blue'
_exptl_crystal_colour_lustre clear
_exptl_crystal_colour_modifier light
_exptl_crystal_colour_primary blue
_exptl_crystal_density_diffrn 1.508
_exptl_crystal_description plate
_exptl_crystal_F_000 1116
_exptl_crystal_size_max 0.08
_exptl_crystal_size_mid 0.06
_exptl_crystal_size_min 0.05
_exptl_transmission_factor_max 0.9420
_exptl_transmission_factor_min 0.9170
_refine_diff_density_max 1.973
_refine_diff_density_min -0.771
_refine_diff_density_rms 0.138
_refine_ls_extinction_method none
_refine_ls_goodness_of_fit_ref 0.925
_refine_ls_hydrogen_treatment constr
_refine_ls_matrix_type full
_refine_ls_number_parameters 276
_refine_ls_number_reflns 5393
_refine_ls_number_restraints 0
_refine_ls_restrained_S_all 0.925
_refine_ls_R_factor_all 0.0821
_refine_ls_R_factor_gt 0.0701
_refine_ls_shift/su_max 0.000
_refine_ls_shift/su_mean 0.000
_refine_ls_structure_factor_coef Fsqd
_refine_ls_weighting_details 'w=1/[\s^2^(Fo^2^)+(0.1368P)^2^+11.4749P] where P=(Fo^2^+2Fc^2^)/3'
_refine_ls_weighting_scheme calc
_refine_ls_wR_factor_gt 0.1947
_refine_ls_wR_factor_ref 0.2080
_reflns_Friedel_coverage 0.000
_reflns_number_gt 4550
_reflns_number_total 5393
_reflns_threshold_expression 'I > 2\s(I)'
_cod_data_source_file d3cy00944k2.cif
_cod_data_source_block shelx_trans
_cod_depositor_comments 'Adding full bibliography for 1569735--1569739.cif.'
_cod_database_code 1569735
_shelx_shelxl_version_number 2018/1
_shelx_space_group_comment
;
The symmetry employed for this shelxl refinement is uniquely defined
by the following loop, which should always be used as a source of
symmetry information in preference to the above space-group names.
They are only intended as comments.
;
_shelx_estimated_absorpt_t_max 0.942
_shelx_estimated_absorpt_t_min 0.910
_olex2_refinement_description
;
1. Fixed Uiso
 At 1.2 times of:
  All C(H,H) groups
 At 1.5 times of:
  All C(H,H,H) groups
2. Others
 Fixed Sof: O00B(0.5) O00H(0.5) O00K(0.66666) O00R(0.5) O00V(0.33333)
 O1(0.33333) O2(0.5) O0AA(0.5) O6(0.16667) O1AA(0.5) O4(0.5) O7(0.5) O10(0.5)
3.a Secondary CH2 refined with riding coordinates:
 C00D(H00A,H00B), C00M(H00O,H00P), C00N(H00Q,H00R), C00O(H00S,H00T), C00P(H00U,
 H00V), C00S(H00Z,H)
3.b Idealised Me refined as rotating group:
 C00F(H00C,H00D,H00E), C00G(H00F,H00G,H00H), C00J(H00I,H00J,H00K), C00L(H00L,
 H00M,H00N), C00Q(H00W,H00X,H00Y), C00T(H00,HA,HB), C00U(H0AA,HC,HD)
;
_olex2_submission_special_instructions 'No special instructions were received'

loop_
_space_group_symop_operation_xyz
'x, y, z'
'-x+1/2, y+1/2, -z+1/2'
'-x, -y, -z'
'x-1/2, -y-1/2, z-1/2'

loop_
_atom_site_label
_atom_site_type_symbol
_atom_site_fract_x
_atom_site_fract_y
_atom_site_fract_z
_atom_site_U_iso_or_equiv
_atom_site_adp_type
_atom_site_occupancy
_atom_site_site_symmetry_order
_atom_site_calc_flag
_atom_site_refinement_flags_posn
_atom_site_refinement_flags_adp
_atom_site_refinement_flags_occupancy
_atom_site_disorder_assembly
_atom_site_disorder_group
Cu01 Cu 0.27597(5) 0.22791(3) 0.42019(3) 0.02089(18) Uani 1 1 d . . . . .
Cl02 Cl 0.75501(11) 0.16697(8) 0.58240(7) 0.0317(3) Uani 1 1 d . . . . .
Cl03 Cl 0.68885(14) 0.51387(9) 0.30772(8) 0.0406(3) Uani 1 1 d . . . . .
O004 O 0.6456(3) 0.2014(2) 0.6315(2) 0.0349(8) Uani 1 1 d . . . . .
O005 O 0.8468(4) 0.1144(3) 0.6323(3) 0.0484(10) Uani 1 1 d . . . . .
N006 N 0.1516(4) 0.3417(2) 0.3965(2) 0.0276(8) Uani 1 1 d . . . . .
N007 N 0.4274(4) 0.2973(3) 0.4697(2) 0.0298(8) Uani 1 1 d . . . . .
N008 N 0.3991(4) 0.1699(2) 0.3251(2) 0.0277(8) Uani 1 1 d . . . . .
N009 N 0.1188(4) 0.1618(2) 0.3657(3) 0.0305(8) Uani 1 1 d . . . . .
N00A N 0.2404(4) 0.1528(3) 0.5306(3) 0.0352(9) Uani 1 1 d . . . . .
O00B O 0.6866(10) 0.5369(7) 0.2209(6) 0.043(2) Uiso 0.5 1 d . . P . .
C00C C 0.5115(5) 0.3407(3) 0.4963(3) 0.0292(9) Uani 1 1 d . . . . .
C00D C 0.1717(5) 0.1039(3) 0.2993(3) 0.0334(10) Uani 1 1 d . . . . .
H00A H 0.100451 0.094680 0.256434 0.040 Uiso 1 1 calc R . . . .
H00B H 0.195012 0.047384 0.323747 0.040 Uiso 1 1 calc R . . . .
C00F C 0.6192(5) 0.3979(3) 0.5304(4) 0.0389(12) Uani 1 1 d . . . . .
H00C H 0.660145 0.429682 0.485061 0.058 Uiso 1 1 calc GR . . . .
H00D H 0.687941 0.363185 0.559028 0.058 Uiso 1 1 calc GR . . . .
H00E H 0.580246 0.438595 0.569453 0.058 Uiso 1 1 calc GR . . . .
C00G C 0.3583(5) 0.1047(4) 0.5646(4) 0.0444(13) Uani 1 1 d . . . . .
H00F H 0.391996 0.065587 0.522278 0.067 Uiso 1 1 calc GR . . . .
H00G H 0.331395 0.071372 0.612980 0.067 Uiso 1 1 calc GR . . . .
H00H H 0.429345 0.145275 0.581036 0.067 Uiso 1 1 calc GR . . . .
O00H O 0.8407(10) 0.5206(7) 0.3315(6) 0.050(2) Uiso 0.5 1 d . . P . .
C00J C 0.2132(7) 0.3961(4) 0.3310(4) 0.0517(15) Uani 1 1 d . . . . .
H00I H 0.301819 0.416078 0.350426 0.078 Uiso 1 1 calc GR . . . .
H00J H 0.155131 0.445709 0.319362 0.078 Uiso 1 1 calc GR . . . .
H00K H 0.222830 0.362064 0.280491 0.078 Uiso 1 1 calc GR . . . .
O00K O 0.6502(7) 0.6055(5) 0.3362(4) 0.0555(16) Uiso 0.6667 1 d . . P . .
C00L C 0.1307(8) 0.3986(4) 0.4705(4) 0.0601(18) Uani 1 1 d . . . . .
H00L H 0.071572 0.369603 0.509346 0.090 Uiso 1 1 calc GR . . . .
H00M H 0.089331 0.452807 0.452413 0.090 Uiso 1 1 calc GR . . . .
H00N H 0.217598 0.410476 0.497946 0.090 Uiso 1 1 calc GR . . . .
C00M C 0.0480(7) 0.1126(4) 0.4304(4) 0.0532(16) Uani 1 1 d . . . . .
H00O H -0.019529 0.150209 0.456241 0.064 Uiso 1 1 calc R . . . .
H00P H -0.000313 0.063610 0.404299 0.064 Uiso 1 1 calc R . . . .
C00N C 0.2987(6) 0.1425(4) 0.2578(4) 0.0438(12) Uani 1 1 d . . . . .
H00Q H 0.339913 0.098996 0.221582 0.053 Uiso 1 1 calc R . . . .
H00R H 0.272621 0.192742 0.223346 0.053 Uiso 1 1 calc R . . . .
C00O C 0.1384(7) 0.0810(4) 0.4928(4) 0.0537(15) Uani 1 1 d . . . . .
H00S H 0.191862 0.033613 0.469282 0.064 Uiso 1 1 calc R . . . .
H00T H 0.085475 0.056809 0.538467 0.064 Uiso 1 1 calc R . . . .
C00P C 0.0165(6) 0.3073(4) 0.3664(5) 0.0577(18) Uani 1 1 d . . . . .
H00U H -0.040780 0.297566 0.414761 0.069 Uiso 1 1 calc R . . . .
H00V H -0.027942 0.351366 0.331031 0.069 Uiso 1 1 calc R . . . .
C00Q C 0.4827(8) 0.0973(6) 0.3555(4) 0.069(2) Uani 1 1 d . . . . .
H00W H 0.550336 0.118544 0.395485 0.104 Uiso 1 1 calc GR . . . .
H00X H 0.527640 0.070412 0.308786 0.104 Uiso 1 1 calc GR . . . .
H00Y H 0.425403 0.054819 0.382320 0.104 Uiso 1 1 calc GR . . . .
O00R O 0.5651(12) 0.4641(7) 0.3361(7) 0.056(3) Uiso 0.5 1 d . . P . .
C00S C 0.0252(6) 0.2282(4) 0.3200(5) 0.0527(16) Uani 1 1 d . . . . .
H00Z H 0.060986 0.240405 0.264520 0.063 Uiso 1 1 calc R . . . .
H H -0.065781 0.203223 0.312376 0.063 Uiso 1 1 calc R . . . .
C00T C 0.4932(9) 0.2325(4) 0.2823(5) 0.063(2) Uani 1 1 d . . . . .
H00 H 0.440816 0.280100 0.258442 0.095 Uiso 1 1 calc GR . . . .
HA H 0.540195 0.202399 0.238165 0.095 Uiso 1 1 calc GR . . . .
HB H 0.559133 0.255020 0.322703 0.095 Uiso 1 1 calc GR . . . .
C00U C 0.1689(8) 0.2031(5) 0.5919(4) 0.0580(16) Uani 1 1 d . . . . .
H0AA H 0.230461 0.245215 0.617264 0.087 Uiso 1 1 calc GR . . . .
HC H 0.134956 0.164760 0.634690 0.087 Uiso 1 1 calc GR . . . .
HD H 0.093428 0.233209 0.564760 0.087 Uiso 1 1 calc GR . . . .
O00V O 0.6837(14) 0.4114(10) 0.3127(9) 0.056(3) Uiso 0.3333 1 d . . P . .
O1 O 0.6109(14) 0.5513(9) 0.3641(8) 0.052(3) Uiso 0.3333 1 d . . P . .
O2 O 0.8059(11) 0.4882(8) 0.3436(7) 0.061(3) Uiso 0.5 1 d . . P . .
O0AA O 0.6693(10) 0.5108(7) 0.2190(6) 0.041(2) Uiso 0.5 1 d . . P . .
O6 O 0.616(4) 0.458(2) 0.354(2) 0.061(8) Uiso 0.1667 1 d . . P . .
O1AA O 0.8165(10) 0.2337(6) 0.5382(6) 0.048(2) Uiso 0.5 1 d . . P . .
O4 O 0.6895(10) 0.0990(7) 0.5282(6) 0.051(2) Uiso 0.5 1 d . . P . .
O7 O 0.7143(9) 0.1298(6) 0.5042(6) 0.0463(19) Uiso 0.5 1 d . . P . .
O10 O 0.8478(8) 0.2479(5) 0.5669(5) 0.0336(16) Uiso 0.5 1 d . . P . .

loop_
_atom_site_aniso_label
_atom_site_aniso_U_11
_atom_site_aniso_U_22
_atom_site_aniso_U_33
_atom_site_aniso_U_23
_atom_site_aniso_U_13
_atom_site_aniso_U_12
Cu01 0.0198(3) 0.0160(3) 0.0270(3) 0.00032(17) 0.00268(18) -0.00187(17)
Cl02 0.0283(5) 0.0346(6) 0.0324(6) -0.0062(4) 0.0026(4) 0.0084(4)
Cl03 0.0494(7) 0.0439(7) 0.0284(6) -0.0020(5) 0.0006(5) -0.0031(5)
O004 0.0249(16) 0.0439(19) 0.0360(18) -0.0123(15) 0.0036(13) 0.0033(14)
O005 0.036(2) 0.038(2) 0.070(3) 0.0060(18) -0.0042(18) 0.0101(16)
N006 0.0321(19) 0.0182(16) 0.0326(19) -0.0018(14) 0.0019(15) 0.0021(14)
N007 0.0284(19) 0.0286(19) 0.032(2) -0.0040(15) 0.0004(15) -0.0015(16)
N008 0.0225(17) 0.0271(18) 0.034(2) -0.0033(15) 0.0039(14) 0.0044(14)
N009 0.0214(17) 0.0193(17) 0.051(2) -0.0054(16) -0.0001(16) -0.0031(14)
N00A 0.033(2) 0.035(2) 0.038(2) 0.0130(17) 0.0128(17) 0.0042(17)
C00C 0.029(2) 0.023(2) 0.036(2) -0.0021(17) -0.0025(18) 0.0026(17)
C00D 0.037(2) 0.031(2) 0.031(2) -0.0024(18) -0.0044(19) -0.0062(19)
C00F 0.034(2) 0.021(2) 0.061(3) -0.006(2) -0.013(2) -0.0028(19)
C00G 0.031(2) 0.058(3) 0.044(3) 0.026(3) -0.005(2) -0.006(2)
C00J 0.053(3) 0.038(3) 0.064(4) 0.022(3) 0.011(3) 0.008(3)
C00L 0.084(5) 0.050(3) 0.047(3) -0.012(3) 0.007(3) 0.036(3)
C00M 0.063(4) 0.050(3) 0.047(3) -0.013(3) 0.018(3) -0.034(3)
C00N 0.050(3) 0.039(3) 0.042(3) -0.005(2) 0.004(2) 0.005(2)
C00O 0.052(3) 0.039(3) 0.071(4) 0.008(3) 0.018(3) -0.017(3)
C00P 0.043(3) 0.032(3) 0.097(5) 0.009(3) -0.029(3) 0.004(2)
C00Q 0.076(5) 0.088(5) 0.044(3) 0.015(3) 0.017(3) 0.053(4)
C00S 0.037(3) 0.044(3) 0.076(4) -0.008(3) -0.013(3) 0.007(2)
C00T 0.087(5) 0.052(4) 0.051(4) 0.002(3) 0.034(4) -0.003(3)
C00U 0.067(4) 0.062(4) 0.045(3) -0.003(3) 0.011(3) -0.009(3)

loop_
_atom_type_symbol
_atom_type_description
_atom_type_scat_dispersion_real
_atom_type_scat_dispersion_imag
_atom_type_scat_source
C C 0.0033 0.0016 'International Tables Vol C Tables 4.2.6.8 and 6.1.1.4'
H H 0.0000 0.0000 'International Tables Vol C Tables 4.2.6.8 and 6.1.1.4'
Cl Cl 0.1484 0.1585 'International Tables Vol C Tables 4.2.6.8 and 6.1.1.4'
Cu Cu 0.3201 1.2651 'International Tables Vol C Tables 4.2.6.8 and 6.1.1.4'
N N 0.0061 0.0033 'International Tables Vol C Tables 4.2.6.8 and 6.1.1.4'
O O 0.0106 0.0060 'International Tables Vol C Tables 4.2.6.8 and 6.1.1.4'

loop_
_geom_angle_atom_site_label_1
_geom_angle_atom_site_label_2
_geom_angle_atom_site_label_3
_geom_angle
_geom_angle_site_symmetry_1
_geom_angle_site_symmetry_3
_geom_angle_publ_flag
N007 Cu01 N006 92.92(15) . . ?
N007 Cu01 N008 94.31(15) . . ?
N007 Cu01 N009 177.19(17) . . ?
N007 Cu01 N00A 95.56(17) . . ?
N008 Cu01 N006 122.36(15) . . ?
N009 Cu01 N006 84.72(15) . . ?
N009 Cu01 N008 85.69(15) . . ?
N009 Cu01 N00A 86.92(18) . . ?
N00A Cu01 N006 118.55(15) . . ?
N00A Cu01 N008 117.46(16) . . ?
O004 Cl02 O4 104.8(4) . . ?
O004 Cl02 O10 103.8(3) . . ?
O005 Cl02 O004 111.7(2) . . ?
O005 Cl02 O4 100.7(4) . . ?
O005 Cl02 O10 100.0(3) . . ?
O1AA Cl02 O004 110.0(4) . . ?
O1AA Cl02 O005 114.9(4) . . ?
O1AA Cl02 O4 114.1(6) . . ?
O1AA Cl02 O7 88.1(6) . . ?
O1AA Cl02 O10 21.9(4) . . ?
O4 Cl02 O10 135.2(5) . . ?
O7 Cl02 O004 115.2(4) . . ?
O7 Cl02 O005 114.9(4) . . ?
O7 Cl02 O4 26.0(4) . . ?
O7 Cl02 O10 109.5(5) . . ?
O00B Cl03 O00H 102.5(6) . . ?
O00B Cl03 O00K 93.6(5) . . ?
O00B Cl03 O00R 114.8(6) . . ?
O00B Cl03 O00V 107.2(7) . . ?
O00H Cl03 O00V 95.0(6) . . ?
O00K Cl03 O00H 96.4(5) . . ?
O00K Cl03 O00V 153.5(6) . . ?
O00R Cl03 O00H 137.9(6) . . ?
O00R Cl03 O00K 99.7(5) . . ?
O00R Cl03 O00V 56.9(7) . . ?
O1 Cl03 O00B 123.6(7) . . ?
O1 Cl03 O00H 112.1(7) . . ?
O1 Cl03 O00K 41.2(6) . . ?
O1 Cl03 O00R 62.3(7) . . ?
O1 Cl03 O00V 112.2(8) . . ?
O1 Cl03 O2 110.1(7) . . ?
O1 Cl03 O0AA 128.4(7) . . ?
O1 Cl03 O6 65.6(16) . . ?
O2 Cl03 O00B 118.9(6) . . ?
O2 Cl03 O00H 24.3(5) . . ?
O2 Cl03 O00K 111.2(6) . . ?
O2 Cl03 O00R 114.4(7) . . ?
O2 Cl03 O00V 73.3(7) . . ?
O2 Cl03 O0AA 120.8(6) . . ?
O2 Cl03 O6 92.3(17) . . ?
O0AA Cl03 O00B 17.6(5) . . ?
O0AA Cl03 O00H 110.9(5) . . ?
O0AA Cl03 O00K 107.3(5) . . ?
O0AA Cl03 O00R 100.9(6) . . ?
O0AA Cl03 O00V 90.8(7) . . ?
O6 Cl03 O00B 133.5(16) . . ?
O6 Cl03 O00H 115.7(16) . . ?
O6 Cl03 O00K 106.8(15) . . ?
O6 Cl03 O00R 22.3(15) . . ?
O6 Cl03 O00V 46.8(15) . . ?
O6 Cl03 O0AA 117.2(16) . . ?
C00J N006 Cu01 110.0(3) . . ?
C00J N006 C00L 107.1(5) . . ?
C00J N006 C00P 110.3(5) . . ?
C00L N006 Cu01 115.1(3) . . ?
C00L N006 C00P 109.0(5) . . ?
C00P N006 Cu01 105.3(3) . . ?
C00C N007 Cu01 176.7(4) . . ?
C00N N008 Cu01 104.5(3) . . ?
C00N N008 C00T 104.7(5) . . ?
C00Q N008 Cu01 113.7(3) . . ?
C00Q N008 C00N 112.2(5) . . ?
C00Q N008 C00T 106.9(5) . . ?
C00T N008 Cu01 114.6(3) . . ?
C00D N009 Cu01 109.3(3) . . ?
C00D N009 C00S 105.8(4) . . ?
C00M N009 Cu01 108.9(3) . . ?
C00M N009 C00D 111.9(4) . . ?
C00M N009 C00S 112.7(5) . . ?
C00S N009 Cu01 108.1(3) . . ?
C00G N00A Cu01 115.7(3) . . ?
C00G N00A C00O 106.0(4) . . ?
C00O N00A Cu01 100.0(3) . . ?
C00U N00A Cu01 111.1(4) . . ?
C00U N00A C00G 114.3(5) . . ?
C00U N00A C00O 108.3(5) . . ?
N007 C00C C00F 179.1(5) . . ?
N009 C00D H00A 109.2 . . ?
N009 C00D H00B 109.2 . . ?
N009 C00D C00N 112.1(4) . . ?
H00A C00D H00B 107.9 . . ?
C00N C00D H00A 109.2 . . ?
C00N C00D H00B 109.2 . . ?
C00C C00F H00C 109.5 . . ?
C00C C00F H00D 109.5 . . ?
C00C C00F H00E 109.5 . . ?
H00C C00F H00D 109.5 . . ?
H00C C00F H00E 109.5 . . ?
H00D C00F H00E 109.5 . . ?
N00A C00G H00F 109.5 . . ?
N00A C00G H00G 109.5 . . ?
N00A C00G H00H 109.5 . . ?
H00F C00G H00G 109.5 . . ?
H00F C00G H00H 109.5 . . ?
H00G C00G H00H 109.5 . . ?
O2 O00H Cl03 59.7(14) . . ?
N006 C00J H00I 109.5 . . ?
N006 C00J H00J 109.5 . . ?
N006 C00J H00K 109.5 . . ?
H00I C00J H00J 109.5 . . ?
H00I C00J H00K 109.5 . . ?
H00J C00J H00K 109.5 . . ?
O1 O00K Cl03 58.6(8) . . ?
N006 C00L H00L 109.5 . . ?
N006 C00L H00M 109.5 . . ?
N006 C00L H00N 109.5 . . ?
H00L C00L H00M 109.5 . . ?
H00L C00L H00N 109.5 . . ?
H00M C00L H00N 109.5 . . ?
N009 C00M H00O 109.2 . . ?
N009 C00M H00P 109.2 . . ?
H00O C00M H00P 107.9 . . ?
C00O C00M N009 112.0(5) . . ?
C00O C00M H00O 109.2 . . ?
C00O C00M H00P 109.2 . . ?
N008 C00N C00D 108.9(4) . . ?
N008 C00N H00Q 109.9 . . ?
N008 C00N H00R 109.9 . . ?
C00D C00N H00Q 109.9 . . ?
C00D C00N H00R 109.9 . . ?
H00Q C00N H00R 108.3 . . ?
N00A C00O H00S 108.7 . . ?
N00A C00O H00T 108.7 . . ?
C00M C00O N00A 114.2(5) . . ?
C00M C00O H00S 108.7 . . ?
C00M C00O H00T 108.7 . . ?
H00S C00O H00T 107.6 . . ?
N006 C00P H00U 108.8 . . ?
N006 C00P H00V 108.8 . . ?
H00U C00P H00V 107.7 . . ?
C00S C00P N006 113.8(5) . . ?
C00S C00P H00U 108.8 . . ?
C00S C00P H00V 108.8 . . ?
N008 C00Q H00W 109.5 . . ?
N008 C00Q H00X 109.5 . . ?
N008 C00Q H00Y 109.5 . . ?
H00W C00Q H00X 109.5 . . ?
H00W C00Q H00Y 109.5 . . ?
H00X C00Q H00Y 109.5 . . ?
O00V O00R Cl03 63.7(7) . . ?
O00V O00R O1 109.7(11) . . ?
O1 O00R Cl03 52.6(6) . . ?
O6 O00R Cl03 62(4) . . ?
O6 O00R O00V 49(4) . . ?
O6 O00R O1 76(4) . . ?
N009 C00S H00Z 109.4 . . ?
N009 C00S H 109.4 . . ?
C00P C00S N009 111.1(5) . . ?
C00P C00S H00Z 109.4 . . ?
C00P C00S H 109.4 . . ?
H00Z C00S H 108.0 . . ?
N008 C00T H00 109.5 . . ?
N008 C00T HA 109.5 . . ?
N008 C00T HB 109.5 . . ?
H00 C00T HA 109.5 . . ?
H00 C00T HB 109.5 . . ?
HA C00T HB 109.5 . . ?
N00A C00U H0AA 109.5 . . ?
N00A C00U HC 109.5 . . ?
N00A C00U HD 109.5 . . ?
H0AA C00U HC 109.5 . . ?
H0AA C00U HD 109.5 . . ?
HC C00U HD 109.5 . . ?
Cl03 O00V O2 46.9(5) . . ?
O00R O00V Cl03 59.4(7) . . ?
O00R O00V O2 95.7(10) . . ?
O6 O00V Cl03 56.4(18) . . ?
O6 O00V O00R 21.7(18) . . ?
O6 O00V O2 80(2) . . ?
Cl03 O1 O00R 65.1(7) . . ?
Cl03 O1 O6 57.9(15) . . ?
O00K O1 Cl03 80.1(10) . . ?
O00K O1 O00R 136.1(13) . . ?
O00K O1 O6 138.0(19) . . ?
O6 O1 O00R 22.7(14) . . ?
Cl03 O2 O00V 59.8(7) . . ?
O00H O2 Cl03 96.0(16) . . ?
O00H O2 O00V 144.5(18) . . ?
Cl03 O6 O1 56.4(14) . . ?
O00R O6 Cl03 95(4) . . ?
O00R O6 O00V 109(5) . . ?
O00R O6 O1 82(4) . . ?
O00V O6 Cl03 77(2) . . ?
O00V O6 O1 133(3) . . ?
O10 O1AA Cl02 95.9(14) . . ?
O7 O4 Cl02 71.0(12) . . ?
O4 O7 Cl02 83.0(13) . . ?
O1AA O10 Cl02 62.2(13) . . ?

loop_
_geom_bond_atom_site_label_1
_geom_bond_atom_site_label_2
_geom_bond_distance
_geom_bond_site_symmetry_2
_geom_bond_publ_flag
Cu01 N006 2.143(4) . ?
Cu01 N007 1.964(4) . ?
Cu01 N008 2.137(4) . ?
Cu01 N009 2.012(4) . ?
Cu01 N00A 2.125(4) . ?
Cl02 O004 1.434(3) . ?
Cl02 O005 1.426(4) . ?
Cl02 O1AA 1.380(9) . ?
Cl02 O4 1.481(9) . ?
Cl02 O7 1.410(9) . ?
Cl02 O10 1.552(8) . ?
Cl03 O00B 1.418(10) . ?
Cl03 O00H 1.522(10) . ?
Cl03 O00K 1.518(7) . ?
Cl03 O00R 1.502(11) . ?
Cl03 O00V 1.565(15) . ?
Cl03 O1 1.315(13) . ?
Cl03 O2 1.322(11) . ?
Cl03 O0AA 1.415(9) . ?
Cl03 O6 1.34(3) . ?
N006 C00J 1.466(7) . ?
N006 C00L 1.477(7) . ?
N006 C00P 1.486(7) . ?
N007 C00C 1.127(6) . ?
N008 C00N 1.491(7) . ?
N008 C00Q 1.450(7) . ?
N008 C00T 1.497(7) . ?
N009 C00D 1.474(6) . ?
N009 C00M 1.456(7) . ?
N009 C00S 1.532(7) . ?
N00A C00G 1.456(6) . ?
N00A C00O 1.586(8) . ?
N00A C00U 1.430(8) . ?
C00C C00F 1.459(6) . ?
C00D H00A 0.9700 . ?
C00D H00B 0.9700 . ?
C00D C00N 1.531(8) . ?
C00F H00C 0.9600 . ?
C00F H00D 0.9600 . ?
C00F H00E 0.9600 . ?
C00G H00F 0.9600 . ?
C00G H00G 0.9600 . ?
C00G H00H 0.9600 . ?
O00H O2 0.630(12) . ?
C00J H00I 0.9600 . ?
C00J H00J 0.9600 . ?
C00J H00K 0.9600 . ?
O00K O1 1.016(14) . ?
C00L H00L 0.9600 . ?
C00L H00M 0.9600 . ?
C00L H00N 0.9600 . ?
C00M H00O 0.9700 . ?
C00M H00P 0.9700 . ?
C00M C00O 1.395(10) . ?
C00N H00Q 0.9700 . ?
C00N H00R 0.9700 . ?
C00O H00S 0.9700 . ?
C00O H00T 0.9700 . ?
C00P H00U 0.9700 . ?
C00P H00V 0.9700 . ?
C00P C00S 1.416(9) . ?
C00Q H00W 0.9600 . ?
C00Q H00X 0.9600 . ?
C00Q H00Y 0.9600 . ?
O00R O00V 1.462(18) . ?
O00R O1 1.467(17) . ?
O00R O6 0.57(3) . ?
C00S H00Z 0.9700 . ?
C00S H 0.9700 . ?
C00T H00 0.9600 . ?
C00T HA 0.9600 . ?
C00T HB 0.9600 . ?
C00U H0AA 0.9600 . ?
C00U HC 0.9600 . ?
C00U HD 0.9600 . ?
O00V O2 1.733(18) . ?
O00V O6 1.17(4) . ?
O1 O6 1.44(4) . ?
O1AA O10 0.583(10) . ?
O4 O7 0.654(11) . ?
